data_4030083
loop_
_publ_author_name
'Xu, Ling'
'Wang, Yu-Chen'
'Ma, Wangyang'
'Zhang, Wen-Xiong'
'Xi, Zhenfeng'

_publ_section_title
;
 Mechanistic Insights into N-N Bond Cleavage in Catalytic Guanylation
 Reactions between 1,2-Diarylhydrazines and Carbodiimides.
;
_journal_issue 24
_journal_name_full 'The Journal of organic chemistry'
_journal_page_first 12004
_journal_page_last 12009
_journal_paper_doi 10.1021/jo501865b
_journal_volume 79
_journal_year 2014
_chemical_formula_moiety 'C19 H26 N4'
_chemical_formula_sum 'C19 H26 N4'
_chemical_formula_weight 310.44
_chemical_name_systematic
;
 ?
;
_space_group_crystal_system triclinic
_space_group_IT_number 2
_space_group_name_Hall '-P 1'
_space_group_name_H-M_alt 'P -1'
_symmetry_space_group_name_Hall '-P 1'
_symmetry_space_group_name_H-M 'P -1'
_atom_sites_solution_hydrogens geom
_atom_sites_solution_primary direct
_audit_creation_date 2014-06-06
_audit_creation_method
;
Olex2 1.2
(compiled 2014.05.21 svn.r2940 for OlexSys, GUI svn.r4846)
;
_cell_angle_alpha 65.718(6)
_cell_angle_beta 83.584(4)
_cell_angle_gamma 73.059(5)
_cell_formula_units_Z 2
_cell_length_a 9.0374(5)
_cell_length_b 9.8325(7)
_cell_length_c 11.6485(6)
_cell_measurement_reflns_used 3091
_cell_measurement_temperature 180.00(10)
_cell_measurement_theta_max 29.0020
_cell_measurement_theta_min 3.9660
_cell_volume 902.53(11)
_computing_cell_refinement
;
CrysAlisPro, Agilent Technologies,
Version 1.171.36.32 (release 02-08-2013 CrysAlis171 .NET)
(compiled Aug  2 2013,16:46:58)
;
_computing_data_collection
;
CrysAlisPro, Agilent Technologies,
Version 1.171.36.32 (release 02-08-2013 CrysAlis171 .NET)
(compiled Aug  2 2013,16:46:58)
;
_computing_data_reduction
;
CrysAlisPro, Agilent Technologies,
Version 1.171.36.32 (release 02-08-2013 CrysAlis171 .NET)
(compiled Aug  2 2013,16:46:58)
;
_computing_molecular_graphics 'Olex2 (Dolomanov et al., 2009)'
_computing_publication_material 'Olex2 (Dolomanov et al., 2009)'
_computing_structure_refinement 'ShelXL (Sheldrick, 2008)'
_computing_structure_solution 'ShelXS (Sheldrick, 2008)'
_diffrn_ambient_temperature 180.00(10)
_diffrn_detector_area_resol_mean 10.3914
_diffrn_measured_fraction_theta_full 0.999
_diffrn_measured_fraction_theta_max 0.999
_diffrn_measurement_details
;
  1 omega  -15.00   57.00   1.0000    8.0000
omega____ theta____ kappa____ phi______ frames
    -       10.8579   38.0000  150.0000 72

  2 omega  -30.00   89.00   1.0000    8.0000
omega____ theta____ kappa____ phi______ frames
    -       10.8579   19.0000   60.0000 119

  3 omega   -5.00   46.00   1.0000    8.0000
omega____ theta____ kappa____ phi______ frames
    -       10.8579  -99.0000  -90.0000 51

  4 omega   69.00   96.00   1.0000    8.0000
omega____ theta____ kappa____ phi______ frames
    -       10.8579 -178.0000 -150.0000 27

  5 omega    5.00   32.00   1.0000    8.0000
omega____ theta____ kappa____ phi______ frames
    -       10.8579  -99.0000 -150.0000 27

  6 omega   -3.00   37.00   1.0000    8.0000
omega____ theta____ kappa____ phi______ frames
    -      -11.7173 -116.0000  -42.0000 40
;
_diffrn_measurement_device_type 'SuperNova, Dual, Cu at zero, Atlas'
_diffrn_measurement_method '\w scans'
_diffrn_orient_matrix_UB_11 0.0137978000
_diffrn_orient_matrix_UB_12 -0.0379313000
_diffrn_orient_matrix_UB_13 0.0659248000
_diffrn_orient_matrix_UB_21 -0.0306545000
_diffrn_orient_matrix_UB_22 -0.0597171000
_diffrn_orient_matrix_UB_23 0.0021824000
_diffrn_orient_matrix_UB_31 0.0748463000
_diffrn_orient_matrix_UB_32 -0.0418852000
_diffrn_orient_matrix_UB_33 -0.0105810000
_diffrn_radiation_monochromator mirror
_diffrn_radiation_type MoK\a
_diffrn_radiation_wavelength 0.71073
_diffrn_reflns_av_R_equivalents 0.0233
_diffrn_reflns_av_unetI/netI 0.0470
_diffrn_reflns_Laue_measured_fraction_full 0.999
_diffrn_reflns_Laue_measured_fraction_max 0.999
_diffrn_reflns_limit_h_max 11
_diffrn_reflns_limit_h_min -11
_diffrn_reflns_limit_k_max 12
_diffrn_reflns_limit_k_min -11
_diffrn_reflns_limit_l_max 12
_diffrn_reflns_limit_l_min -14
_diffrn_reflns_number 7290
_diffrn_reflns_point_group_measured_fraction_full 0.999
_diffrn_reflns_point_group_measured_fraction_max 0.999
_diffrn_reflns_theta_full 25.242
_diffrn_reflns_theta_max 26.022
_diffrn_reflns_theta_min 2.848
_diffrn_source 'SuperNova (Mo) X-ray Source'
_exptl_absorpt_coefficient_mu 0.069
_exptl_absorpt_correction_T_max 1.00000
_exptl_absorpt_correction_T_min 0.80117
_exptl_absorpt_correction_type multi-scan
_exptl_absorpt_process_details
;
CrysAlisPro, Agilent Technologies,
Version 1.171.36.32 (release 02-08-2013 CrysAlis171 .NET)
(compiled Aug  2 2013,16:46:58)
Empirical absorption correction using spherical harmonics,
 implemented in SCALE3 ABSPACK scaling algorithm.
;
_exptl_crystal_colour colourless
_exptl_crystal_colour_primary colourless
_exptl_crystal_density_diffrn 1.142
_exptl_crystal_description block
_exptl_crystal_F_000 336
_exptl_crystal_size_max 0.2
_exptl_crystal_size_mid 0.2
_exptl_crystal_size_min 0.2
_refine_diff_density_max 0.513
_refine_diff_density_min -0.546
_refine_diff_density_rms 0.045
_refine_ls_extinction_method none
_refine_ls_goodness_of_fit_ref 1.053
_refine_ls_hydrogen_treatment constr
_refine_ls_matrix_type full
_refine_ls_number_parameters 212
_refine_ls_number_reflns 3559
_refine_ls_number_restraints 0
_refine_ls_restrained_S_all 1.053
_refine_ls_R_factor_all 0.0723
_refine_ls_R_factor_gt 0.0536
_refine_ls_shift/su_max 0.000
_refine_ls_shift/su_mean 0.000
_refine_ls_structure_factor_coef Fsqd
_refine_ls_weighting_details 'w=1/[\s^2^(Fo^2^)+(0.0537P)^2^+0.4732P] where P=(Fo^2^+2Fc^2^)/3'
_refine_ls_weighting_scheme calc
_refine_ls_wR_factor_gt 0.1350
_refine_ls_wR_factor_ref 0.1508
_reflns_Friedel_coverage 0.000
_reflns_number_gt 2730
_reflns_number_total 3559
_reflns_threshold_expression 'I > 2\s(I)'
_cod_data_source_file jo501865b_si_002.cif
_cod_data_source_block 4
_cod_depositor_comments 'Adding full bibliography for 4030083--4030085.cif.'
_cod_original_cell_volume 902.53(10)
_cod_database_code 4030083
_shelxl_version_number 2014-3
_chemical_oxdiff_formula 'C30 H20 N4'
_shelx_space_group_comment
;
The symmetry employed for this shelxl refinement is uniquely defined
by the following loop, which should always be used as a source of
symmetry information in preference to the above space-group names.
They are only intended as comments.
;
_reflns_odcompleteness_completeness 99.79
_reflns_odcompleteness_iscentric 1
_reflns_odcompleteness_theta 25.97
_olex2_refinement_description
;
1. Fixed Uiso
 At 1.2 times of:
  All C(H) groups, All N(H) groups
 At 1.5 times of:
  All C(H,H,H) groups
2.a Ternary CH refined with riding coordinates:
 C14(H14), C17(H17)
2.b Aromatic/amide H refined with riding coordinates:
 N2(H2), N4(H4), C2(H2A), C3(H3), C4(H4A), C5(H5), C6(H6), C8(H8), C9(H9),
 C10(H10), C11(H11), C12(H12)
2.c Idealised Me refined as rotating group:
 C15(H15A,H15B,H15C), C16(H16A,H16B,H16C), C18(H18A,H18B,H18C), C19(H19A,H19B,
 H19C)
;
_olex2_submission_special_instructions 'No special instructions were received'

loop_
_space_group_symop_operation_xyz
'x, y, z'
'-x, -y, -z'

loop_
_atom_site_label
_atom_site_type_symbol
_atom_site_fract_x
_atom_site_fract_y
_atom_site_fract_z
_atom_site_U_iso_or_equiv
_atom_site_adp_type
_atom_site_occupancy
_atom_site_site_symmetry_order
_atom_site_calc_flag
_atom_site_refinement_flags_posn
N1 N 0.92084(17) 0.56092(19) 0.28467(15) 0.0280(4) Uani 1 1 d .
N2 N 1.07061(16) 0.53444(19) 0.32575(15) 0.0268(4) Uani 1 1 d .
H2 H 1.0929 0.5962 0.3519 0.032 Uiso 1 1 calc R
N3 N 0.88086(17) 0.36838(19) 0.47238(15) 0.0281(4) Uani 1 1 d .
N4 N 0.71360(18) 0.4585(2) 0.29738(15) 0.0316(4) Uani 1 1 d .
H4 H 0.6310 0.4475 0.3405 0.038 Uiso 1 1 calc R
C1 C 0.8574(2) 0.7107(2) 0.19096(17) 0.0261(4) Uani 1 1 d .
C2 C 0.7135(2) 0.8031(3) 0.2034(2) 0.0352(5) Uani 1 1 d .
H2A H 0.6559 0.7687 0.2756 0.042 Uiso 1 1 calc R
C3 C 0.6555(3) 0.9472(3) 0.1077(2) 0.0452(6) Uani 1 1 d .
H3 H 0.5585 1.0088 0.1160 0.054 Uiso 1 1 calc R
C4 C 0.7399(3) 0.9998(3) 0.0007(2) 0.0468(6) Uani 1 1 d .
H4A H 0.7003 1.0962 -0.0634 0.056 Uiso 1 1 calc R
C5 C 0.8842(3) 0.9080(3) -0.0105(2) 0.0421(6) Uani 1 1 d .
H5 H 0.9420 0.9431 -0.0825 0.051 Uiso 1 1 calc R
C6 C 0.9429(2) 0.7658(3) 0.08333(19) 0.0347(5) Uani 1 1 d .
H6 H 1.0407 0.7055 0.0750 0.042 Uiso 1 1 calc R
C7 C 1.1815(2) 0.4042(2) 0.32236(18) 0.0267(4) Uani 1 1 d .
C8 C 1.1774(2) 0.3443(3) 0.2336(2) 0.0341(5) Uani 1 1 d .
H8 H 1.0958 0.3892 0.1761 0.041 Uiso 1 1 calc R
C9 C 1.2943(3) 0.2182(3) 0.2305(2) 0.0417(6) Uani 1 1 d .
H9 H 1.2899 0.1787 0.1713 0.050 Uiso 1 1 calc R
C10 C 1.4171(2) 0.1506(3) 0.3141(2) 0.0421(6) Uani 1 1 d .
H10 H 1.4958 0.0665 0.3111 0.051 Uiso 1 1 calc R
C11 C 1.4216(2) 0.2097(3) 0.4026(2) 0.0395(5) Uani 1 1 d .
H11 H 1.5036 0.1643 0.4598 0.047 Uiso 1 1 calc R
C12 C 1.3060(2) 0.3350(2) 0.40684(19) 0.0315(5) Uani 1 1 d .
H12 H 1.3109 0.3737 0.4665 0.038 Uiso 1 1 calc R
C13 C 0.8366(2) 0.4558(2) 0.35815(17) 0.0254(4) Uani 1 1 d .
C14 C 0.8246(2) 0.2312(2) 0.54041(19) 0.0318(5) Uani 1 1 d .
H14 H 0.7929 0.2001 0.4792 0.038 Uiso 1 1 calc R
C15 C 0.6867(3) 0.2631(3) 0.6228(2) 0.0455(6) Uani 1 1 d .
H15A H 0.7156 0.2973 0.6811 0.068 Uiso 1 1 calc GR
H15B H 0.6552 0.1699 0.6684 0.068 Uiso 1 1 calc GR
H15C H 0.6026 0.3421 0.5706 0.068 Uiso 1 1 calc GR
C16 C 0.9577(3) 0.1012(3) 0.6197(2) 0.0479(6) Uani 1 1 d .
H16A H 1.0434 0.0834 0.5662 0.072 Uiso 1 1 calc GR
H16B H 0.9249 0.0083 0.6621 0.072 Uiso 1 1 calc GR
H16C H 0.9888 0.1300 0.6808 0.072 Uiso 1 1 calc GR
C17 C 0.7094(2) 0.4782(3) 0.16557(19) 0.0320(5) Uani 1 1 d .
H17 H 0.7832 0.5365 0.1177 0.038 Uiso 1 1 calc R
C18 C 0.5488(3) 0.5718(3) 0.1120(2) 0.0476(6) Uani 1 1 d .
H18A H 0.4754 0.5151 0.1565 0.071 Uiso 1 1 calc GR
H18B H 0.5468 0.5911 0.0244 0.071 Uiso 1 1 calc GR
H18C H 0.5225 0.6687 0.1212 0.071 Uiso 1 1 calc GR
C19 C 0.7564(3) 0.3219(3) 0.1556(2) 0.0465(6) Uani 1 1 d .
H19A H 0.8592 0.2668 0.1888 0.070 Uiso 1 1 calc GR
H19B H 0.7538 0.3374 0.0688 0.070 Uiso 1 1 calc GR
H19C H 0.6858 0.2628 0.2028 0.070 Uiso 1 1 calc GR

loop_
_atom_site_aniso_label
_atom_site_aniso_U_11
_atom_site_aniso_U_22
_atom_site_aniso_U_33
_atom_site_aniso_U_23
_atom_site_aniso_U_13
_atom_site_aniso_U_12
N1 0.0218(8) 0.0304(9) 0.0272(9) -0.0052(7) -0.0039(6) -0.0081(7)
N2 0.0219(8) 0.0304(9) 0.0310(9) -0.0136(8) -0.0034(6) -0.0078(7)
N3 0.0306(9) 0.0299(9) 0.0243(9) -0.0093(7) 0.0004(6) -0.0111(7)
N4 0.0263(8) 0.0452(11) 0.0249(9) -0.0127(8) 0.0001(6) -0.0138(7)
C1 0.0293(10) 0.0278(11) 0.0237(10) -0.0108(8) -0.0039(7) -0.0091(8)
C2 0.0347(11) 0.0374(12) 0.0321(11) -0.0153(10) 0.0007(9) -0.0055(9)
C3 0.0426(13) 0.0372(13) 0.0480(14) -0.0176(12) -0.0098(10) 0.0051(10)
C4 0.0583(15) 0.0333(13) 0.0392(14) -0.0042(11) -0.0161(11) -0.0079(11)
C5 0.0515(14) 0.0417(14) 0.0309(12) -0.0070(11) -0.0002(10) -0.0202(11)
C6 0.0336(11) 0.0366(12) 0.0316(11) -0.0107(10) 0.0022(8) -0.0113(9)
C7 0.0243(9) 0.0294(11) 0.0266(10) -0.0094(9) 0.0014(7) -0.0105(8)
C8 0.0297(10) 0.0396(12) 0.0370(12) -0.0184(10) -0.0017(8) -0.0098(9)
C9 0.0442(13) 0.0425(14) 0.0477(14) -0.0260(12) 0.0050(10) -0.0152(10)
C10 0.0360(12) 0.0341(13) 0.0533(15) -0.0189(11) 0.0038(10) -0.0043(10)
C11 0.0304(11) 0.0355(12) 0.0432(13) -0.0084(11) -0.0058(9) -0.0038(9)
C12 0.0328(11) 0.0330(12) 0.0296(11) -0.0118(9) -0.0029(8) -0.0100(9)
C13 0.0229(9) 0.0295(11) 0.0242(10) -0.0122(9) 0.0005(7) -0.0054(8)
C14 0.0396(11) 0.0315(11) 0.0261(10) -0.0097(9) -0.0020(8) -0.0140(9)
C15 0.0510(14) 0.0491(15) 0.0408(13) -0.0159(12) 0.0125(10) -0.0272(11)
C16 0.0570(15) 0.0323(13) 0.0448(14) -0.0034(11) -0.0088(11) -0.0126(11)
C17 0.0343(11) 0.0398(12) 0.0264(11) -0.0139(9) -0.0010(8) -0.0150(9)
C18 0.0484(13) 0.0511(15) 0.0438(14) -0.0191(12) -0.0187(11) -0.0070(11)
C19 0.0433(13) 0.0541(16) 0.0509(15) -0.0301(13) 0.0054(10) -0.0143(11)

loop_
_atom_type_symbol
_atom_type_description
_atom_type_scat_dispersion_real
_atom_type_scat_dispersion_imag
_atom_type_scat_source
C C 0.0033 0.0016 'International Tables Vol C Tables 4.2.6.8 and 6.1.1.4'
H H 0.0000 0.0000 'International Tables Vol C Tables 4.2.6.8 and 6.1.1.4'
N N 0.0061 0.0033 'International Tables Vol C Tables 4.2.6.8 and 6.1.1.4'

loop_
_geom_angle_atom_site_label_1
_geom_angle_atom_site_label_2
_geom_angle_atom_site_label_3
_geom_angle
N2 N1 C1 115.16(15)
C13 N1 N2 117.50(15)
C13 N1 C1 125.45(15)
N1 N2 H2 121.4
C7 N2 N1 117.19(16)
C7 N2 H2 121.4
C13 N3 C14 119.46(16)
C13 N4 H4 116.9
C13 N4 C17 126.23(16)
C17 N4 H4 116.9
C2 C1 N1 122.13(17)
C2 C1 C6 119.13(19)
C6 C1 N1 118.74(17)
C1 C2 H2A 120.1
C1 C2 C3 119.8(2)
C3 C2 H2A 120.1
C2 C3 H3 119.7
C4 C3 C2 120.7(2)
C4 C3 H3 119.7
C3 C4 H4A 120.4
C3 C4 C5 119.3(2)
C5 C4 H4A 120.4
C4 C5 H5 119.7
C6 C5 C4 120.6(2)
C6 C5 H5 119.7
C1 C6 H6 119.8
C5 C6 C1 120.48(19)
C5 C6 H6 119.8
N2 C7 C8 122.42(17)
N2 C7 C12 118.99(17)
C8 C7 C12 118.52(18)
C7 C8 H8 119.9
C9 C8 C7 120.30(19)
C9 C8 H8 119.9
C8 C9 H9 119.5
C10 C9 C8 120.9(2)
C10 C9 H9 119.5
C9 C10 H10 120.5
C9 C10 C11 119.0(2)
C11 C10 H10 120.5
C10 C11 H11 119.6
C12 C11 C10 120.8(2)
C12 C11 H11 119.6
C7 C12 H12 119.7
C11 C12 C7 120.6(2)
C11 C12 H12 119.7
N3 C13 N1 118.21(16)
N3 C13 N4 127.00(18)
N4 C13 N1 114.79(16)
N3 C14 H14 108.8
N3 C14 C15 111.56(17)
N3 C14 C16 107.97(17)
C15 C14 H14 108.8
C16 C14 H14 108.8
C16 C14 C15 110.82(19)
C14 C15 H15A 109.5
C14 C15 H15B 109.5
C14 C15 H15C 109.5
H15A C15 H15B 109.5
H15A C15 H15C 109.5
H15B C15 H15C 109.5
C14 C16 H16A 109.5
C14 C16 H16B 109.5
C14 C16 H16C 109.5
H16A C16 H16B 109.5
H16A C16 H16C 109.5
H16B C16 H16C 109.5
N4 C17 H17 108.4
N4 C17 C18 108.86(17)
N4 C17 C19 110.83(18)
C18 C17 H17 108.4
C18 C17 C19 111.80(18)
C19 C17 H17 108.4
C17 C18 H18A 109.5
C17 C18 H18B 109.5
C17 C18 H18C 109.5
H18A C18 H18B 109.5
H18A C18 H18C 109.5
H18B C18 H18C 109.5
C17 C19 H19A 109.5
C17 C19 H19B 109.5
C17 C19 H19C 109.5
H19A C19 H19B 109.5
H19A C19 H19C 109.5
H19B C19 H19C 109.5

loop_
_geom_bond_atom_site_label_1
_geom_bond_atom_site_label_2
_geom_bond_distance
N1 N2 1.402(2)
N1 C1 1.419(2)
N1 C13 1.402(2)
N2 H2 0.8600
N2 C7 1.390(2)
N3 C13 1.284(2)
N3 C14 1.462(3)
N4 H4 0.8600
N4 C13 1.372(2)
N4 C17 1.470(2)
C1 C2 1.384(3)
C1 C6 1.389(3)
C2 H2A 0.9300
C2 C3 1.387(3)
C3 H3 0.9300
C3 C4 1.374(3)
C4 H4A 0.9300
C4 C5 1.380(3)
C5 H5 0.9300
C5 C6 1.368(3)
C6 H6 0.9300
C7 C8 1.392(3)
C7 C12 1.395(3)
C8 H8 0.9300
C8 C9 1.386(3)
C9 H9 0.9300
C9 C10 1.378(3)
C10 H10 0.9300
C10 C11 1.385(3)
C11 H11 0.9300
C11 C12 1.379(3)
C12 H12 0.9300
C14 H14 0.9800
C14 C15 1.524(3)
C14 C16 1.521(3)
C15 H15A 0.9600
C15 H15B 0.9600
C15 H15C 0.9600
C16 H16A 0.9600
C16 H16B 0.9600
C16 H16C 0.9600
C17 H17 0.9800
C17 C18 1.515(3)
C17 C19 1.520(3)
C18 H18A 0.9600
C18 H18B 0.9600
C18 H18C 0.9600
C19 H19A 0.9600
C19 H19B 0.9600
C19 H19C 0.9600
